data_4132583
loop_
_publ_author_name
'Mokhtarzadeh, Charles C.'
'Moore, Curtis E.'
'Rheingold, Arnold L.'
'Figueroa, Joshua S.'

_publ_section_title
;
 A Highly-Reduced Cobalt Terminal Carbyne: Divergent Metal- and
 \a-Carbon-Centered Reactivity.
;
_journal_issue 26
_journal_name_full 'Journal of the American Chemical Society'
_journal_page_first 8100
_journal_page_last 8104
_journal_paper_doi 10.1021/jacs.8b05019
_journal_volume 140
_journal_year 2018
_chemical_formula_moiety 'C65 H85 Co K N O'
_chemical_formula_sum 'C65 H85 Co K N O'
_chemical_formula_weight 994.36
_space_group_crystal_system triclinic
_space_group_IT_number 2
_space_group_name_Hall '-P 1'
_space_group_name_H-M_alt 'P -1'
_atom_sites_solution_hydrogens mixed
_audit_creation_date 2017-01-19
_audit_creation_method
;
Olex2 1.2-beta
(compiled 2017.01.04 svn.r3372 for OlexSys, GUI svn.r5292)
;
_cell_angle_alpha 82.679(3)
_cell_angle_beta 86.994(3)
_cell_angle_gamma 81.566(3)
_cell_formula_units_Z 2
_cell_length_a 11.4478(6)
_cell_length_b 12.1071(7)
_cell_length_c 21.3849(12)
_cell_measurement_reflns_used 9971
_cell_measurement_temperature 100
_cell_measurement_theta_max 28.38
_cell_measurement_theta_min 2.41
_cell_volume 2906.3(3)
_computing_cell_refinement 'SAINT v8.34A (Bruker, 2013)'
_computing_data_collection 'APEX2 v2014.11-0 (Bruker, 2014)'
_computing_data_reduction 'SAINT v8.34A (Bruker, 2013)'
_computing_molecular_graphics 'Olex2 (Dolomanov et al., 2009)'
_computing_publication_material 'Olex2 (Dolomanov et al., 2009)'
_computing_structure_refinement 'ShelXL (Sheldrick, 2015)'
_computing_structure_solution 'SHELXT (Sheldrick, 2015)'
_diffrn_ambient_temperature 100.0
_diffrn_detector 'Bruker APEX-II CCD'
_diffrn_detector_area_resol_mean 7.9
_diffrn_detector_type 'CCD Area Detector'
_diffrn_measured_fraction_theta_full 0.999
_diffrn_measured_fraction_theta_max 0.988
_diffrn_measurement_device 'Kappa Four-Circle Diffractometer'
_diffrn_measurement_device_type 'Bruker X8 APEX II'
_diffrn_measurement_method '\w and \f scans'
_diffrn_radiation_monochromator graphite
_diffrn_radiation_probe x-ray
_diffrn_radiation_type MoK\a
_diffrn_radiation_wavelength 0.71073
_diffrn_radiation_xray_symbol K-L~3~
_diffrn_reflns_av_R_equivalents 0.0954
_diffrn_reflns_av_unetI/netI 0.1120
_diffrn_reflns_Laue_measured_fraction_full 0.999
_diffrn_reflns_Laue_measured_fraction_max 0.988
_diffrn_reflns_limit_h_max 15
_diffrn_reflns_limit_h_min -15
_diffrn_reflns_limit_k_max 16
_diffrn_reflns_limit_k_min -16
_diffrn_reflns_limit_l_max 28
_diffrn_reflns_limit_l_min -28
_diffrn_reflns_number 46582
_diffrn_reflns_point_group_measured_fraction_full 0.999
_diffrn_reflns_point_group_measured_fraction_max 0.988
_diffrn_reflns_theta_full 25.242
_diffrn_reflns_theta_max 28.446
_diffrn_reflns_theta_min 1.860
_diffrn_source 'sealed tube'
_diffrn_source_type fine-focus
_diffrn_standards_number 0
_exptl_absorpt_coefficient_mu 0.407
_exptl_absorpt_correction_T_max 0.7457
_exptl_absorpt_correction_T_min 0.2504
_exptl_absorpt_correction_type multi-scan
_exptl_absorpt_process_details
'SADABS-2014/4 (Bruker,2014/4) was used for absorption correction. wR2(int) was 0.1843 before and 0.1039 after correction. The Ratio of minimum to maximum transmission is 0.3358. The \l/2 correction factor is 0.00150.'
_exptl_crystal_colour 'dull dark red'
_exptl_crystal_colour_lustre dull
_exptl_crystal_colour_modifier dark
_exptl_crystal_colour_primary red
_exptl_crystal_density_diffrn 1.136
_exptl_crystal_description plate
_exptl_crystal_F_000 1072
_exptl_crystal_size_max 0.25
_exptl_crystal_size_mid 0.049
_exptl_crystal_size_min 0.033
_refine_diff_density_max 2.234
_refine_diff_density_min -1.369
_refine_diff_density_rms 0.127
_refine_ls_extinction_method none
_refine_ls_goodness_of_fit_ref 1.021
_refine_ls_hydrogen_treatment mixed
_refine_ls_matrix_type full
_refine_ls_number_parameters 645
_refine_ls_number_reflns 14496
_refine_ls_number_restraints 0
_refine_ls_restrained_S_all 1.021
_refine_ls_R_factor_all 0.1134
_refine_ls_R_factor_gt 0.0904
_refine_ls_shift/su_max 0.001
_refine_ls_shift/su_mean 0.000
_refine_ls_structure_factor_coef Fsqd
_refine_ls_weighting_details 'w=1/[\s^2^(Fo^2^)+(0.1401P)^2^] where P=(Fo^2^+2Fc^2^)/3'
_refine_ls_weighting_scheme calc
_refine_ls_wR_factor_gt 0.2228
_refine_ls_wR_factor_ref 0.2386
_reflns_Friedel_coverage 0.000
_reflns_number_gt 10092
_reflns_number_total 14496
_reflns_threshold_expression 'I > 2\s(I)'
_cod_data_source_file ja8b05019_si_002.cif
_cod_data_source_block JFig1208
_cod_database_code 4132583
_publcif_datablock.id {3a65d904-0547-4e4b-a005-84456b89a141}

_shelx_shelxl_version_number 2014/7
_shelx_space_group_comment
;
The symmetry employed for this shelxl refinement is uniquely defined
by the following loop, which should always be used as a source of
symmetry information in preference to the above space-group names.
They are only intended as comments.
;
_olex2_refinement_description
;
1. Fixed Uiso
 At 1.2 times of:
  All C(H) groups, All C(H,H) groups
 At 1.5 times of:
  All C(H,H,H) groups
2.a Ternary CH refined with riding coordinates:
 C37(H37), C27(H27), C17(H17), C12(H12), C22(H22), C32(H32)
2.b Secondary CH2 refined with riding coordinates:
 C62(H62A,H62B), C64(H64A,H64B)
2.c Aromatic/amide H refined with riding coordinates:
 C6(H6), C8(H8), C7(H7), C20(H20), C15(H15), C41(H41), C30(H30), C35(H35),
 C47(H47), C51(H51), C45(H45), C50(H50), C42(H42), C49(H49), C48(H48), C44(H44),
  C43(H43)
2.d Idealised Me refined as rotating group:
 C19(H19A,H19B,H19C), C29(H29A,H29B,H29C), C39(H39A,H39B,H39C), C28(H28A,H28B,
 H28C), C59(H59A,H59B,H59C), C57(H57A,H57B,H57C), C60(H60A,H60B,H60C), C18(H18A,
 H18B,H18C), C38(H38A,H38B,H38C), C61(H61A,H61B,H61C), C14(H14A,H14B,H14C),
 C58(H58A,H58B,H58C), C33(H33A,H33B,H33C), C13(H13A,H13B,H13C), C23(H23A,H23B,
 H23C), C24(H24A,H24B,H24C), C34(H34A,H34B,H34C), C63(H63A,H63B,H63C), C65(H65A,
 H65B,H65C)
;
_olex2_submission_special_instructions 'No special instructions were received'

loop_
_space_group_symop_operation_xyz
'x, y, z'
'-x, -y, -z'

loop_
_atom_site_label
_atom_site_type_symbol
_atom_site_fract_x
_atom_site_fract_y
_atom_site_fract_z
_atom_site_U_iso_or_equiv
_atom_site_adp_type
_atom_site_occupancy
_atom_site_site_symmetry_order
_atom_site_calc_flag
_atom_site_refinement_flags_posn
Co1 Co 0.27366(3) 0.37643(3) 0.85379(2) 0.02098(14) Uani 1 1 d .
O1 O 0.46666(19) 0.74859(18) 0.88401(11) 0.0356(5) Uani 1 1 d .
N1 N 0.43697(18) 0.41578(17) 0.74470(12) 0.0193(5) Uani 1 1 d .
C1 C 0.3348(2) 0.4030(2) 0.77349(14) 0.0197(6) Uani 1 1 d .
C6 C 0.4771(2) 0.4111(2) 0.56992(15) 0.0242(6) Uani 1 1 d .
H6 H 0.4371 0.4392 0.5321 0.029 Uiso 1 1 calc R
C8 C 0.6410(2) 0.3036(2) 0.62133(16) 0.0278(7) Uani 1 1 d .
H8 H 0.7169 0.2599 0.6195 0.033 Uiso 1 1 calc R
C4 C 0.4778(2) 0.3932(2) 0.68379(14) 0.0197(6) Uani 1 1 d .
C7 C 0.5839(2) 0.3422(2) 0.56582(15) 0.0259(6) Uani 1 1 d .
H7 H 0.6166 0.3221 0.5264 0.031 Uiso 1 1 calc R
C5 C 0.4254(2) 0.4415(2) 0.62636(14) 0.0207(6) Uani 1 1 d .
C9 C 0.5912(2) 0.3264(2) 0.67983(15) 0.0230(6) Uani 1 1 d .
C2 C 0.2237(2) 0.3604(2) 0.76927(14) 0.0214(6) Uani 1 1 d .
C52 C 0.2021(2) 0.3401(2) 0.94602(15) 0.0247(6) Uani 1 1 d .
C20 C 0.7602(2) 0.1213(2) 0.80443(15) 0.0246(6) Uani 1 1 d .
H20 H 0.7762 0.0423 0.8160 0.029 Uiso 1 1 calc R
C26 C 0.2189(2) 0.5230(2) 0.59244(14) 0.0230(6) Uani 1 1 d .
C54 C 0.3857(2) 0.2615(2) 0.91231(15) 0.0248(6) Uani 1 1 d .
C36 C 0.3477(2) 0.6475(2) 0.62371(15) 0.0235(6) Uani 1 1 d .
C10 C 0.6625(2) 0.2799(2) 0.73637(14) 0.0219(6) Uani 1 1 d .
C46 C 0.0967(2) 0.5479(2) 0.79682(15) 0.0258(6) Uani 1 1 d .
C40 C 0.2100(2) 0.2515(2) 0.74847(15) 0.0235(6) Uani 1 1 d .
C37 C 0.4630(3) 0.6678(2) 0.65006(16) 0.0291(7) Uani 1 1 d .
H37 H 0.4871 0.6036 0.6832 0.035 Uiso 1 1 calc R
C15 C 0.7880(2) 0.3071(2) 0.81905(15) 0.0257(6) Uani 1 1 d .
H15 H 0.8228 0.3563 0.8414 0.031 Uiso 1 1 calc R
C41 C 0.0996(2) 0.2138(2) 0.74943(15) 0.0284(7) Uani 1 1 d .
H41 H 0.0319 0.2588 0.7650 0.034 Uiso 1 1 calc R
C27 C 0.1892(2) 0.4075(2) 0.58430(16) 0.0271(7) Uani 1 1 d .
H27 H 0.2504 0.3496 0.6057 0.033 Uiso 1 1 calc R
C55 C 0.3923(2) 0.3753(2) 0.92244(15) 0.0241(6) Uani 1 1 d .
C25 C 0.3252(2) 0.5376(2) 0.61791(14) 0.0216(6) Uani 1 1 d .
C16 C 0.8094(2) 0.1917(2) 0.83808(15) 0.0235(6) Uani 1 1 d .
C3 C 0.1304(2) 0.4249(2) 0.80369(15) 0.0236(6) Uani 1 1 d .
C21 C 0.6871(2) 0.1632(2) 0.75353(15) 0.0238(6) Uani 1 1 d .
C17 C 0.8847(2) 0.1488(2) 0.89476(16) 0.0278(7) Uani 1 1 d .
H17 H 0.9538 0.1915 0.8907 0.033 Uiso 1 1 calc R
C11 C 0.7174(2) 0.3527(2) 0.76850(15) 0.0232(6) Uani 1 1 d .
C56 C 0.2787(2) 0.4250(2) 0.94381(15) 0.0255(6) Uani 1 1 d .
C30 C 0.1379(2) 0.6178(2) 0.57294(15) 0.0272(7) Uani 1 1 d .
H30 H 0.0655 0.6077 0.5562 0.033 Uiso 1 1 calc R
C53 C 0.2681(2) 0.2405(2) 0.92760(15) 0.0243(6) Uani 1 1 d .
C35 C 0.2645(3) 0.7393(2) 0.60301(15) 0.0284(7) Uani 1 1 d .
H35 H 0.2802 0.8131 0.6067 0.034 Uiso 1 1 calc R
C12 C 0.7103(2) 0.4774(2) 0.74392(16) 0.0278(7) Uani 1 1 d .
H12 H 0.6352 0.5002 0.7208 0.033 Uiso 1 1 calc R
C31 C 0.1602(3) 0.7261(2) 0.57733(16) 0.0297(7) Uani 1 1 d .
C47 C 0.0144(2) 0.5961(3) 0.83967(17) 0.0323(7) Uani 1 1 d .
H47 H -0.0188 0.5486 0.8725 0.039 Uiso 1 1 calc R
C51 C 0.1407(3) 0.6221(2) 0.74827(16) 0.0287(7) Uani 1 1 d .
H51 H 0.1955 0.5930 0.7175 0.034 Uiso 1 1 calc R
C22 C 0.6410(3) 0.0780(2) 0.71826(16) 0.0315(7) Uani 1 1 d .
H22 H 0.5833 0.1200 0.6871 0.038 Uiso 1 1 calc R
C45 C 0.3065(3) 0.1827(2) 0.72517(17) 0.0331(8) Uani 1 1 d .
H45 H 0.3828 0.2050 0.7244 0.040 Uiso 1 1 calc R
C32 C 0.0717(3) 0.8287(3) 0.55447(17) 0.0366(8) Uani 1 1 d .
H32 H 0.1019 0.8968 0.5657 0.044 Uiso 1 1 calc R
C19 C 0.9343(3) 0.0240(3) 0.89920(17) 0.0363(8) Uani 1 1 d .
H19A H 0.8691 -0.0208 0.9043 0.054 Uiso 1 1 calc GR
H19B H 0.9852 0.0038 0.9356 0.054 Uiso 1 1 calc GR
H19C H 0.9806 0.0091 0.8606 0.054 Uiso 1 1 calc GR
C29 C 0.0677(3) 0.3905(3) 0.61583(18) 0.0353(8) Uani 1 1 d .
H29A H 0.0645 0.4102 0.6590 0.053 Uiso 1 1 calc GR
H29B H 0.0562 0.3117 0.6168 0.053 Uiso 1 1 calc GR
H29C H 0.0052 0.4389 0.5917 0.053 Uiso 1 1 calc GR
C39 C 0.5621(3) 0.6682(3) 0.59940(19) 0.0396(8) Uani 1 1 d .
H39A H 0.6333 0.6863 0.6171 0.059 Uiso 1 1 calc GR
H39B H 0.5376 0.7248 0.5638 0.059 Uiso 1 1 calc GR
H39C H 0.5791 0.5939 0.5848 0.059 Uiso 1 1 calc GR
C28 C 0.1906(3) 0.3897(3) 0.51600(18) 0.0396(8) Uani 1 1 d .
H28A H 0.1318 0.4463 0.4939 0.059 Uiso 1 1 calc GR
H28B H 0.1716 0.3144 0.5126 0.059 Uiso 1 1 calc GR
H28C H 0.2692 0.3969 0.4969 0.059 Uiso 1 1 calc GR
C59 C 0.4870(3) 0.1792(3) 0.89255(17) 0.0355(8) Uani 1 1 d .
H59A H 0.4572 0.1221 0.8715 0.053 Uiso 1 1 calc GR
H59B H 0.5301 0.1427 0.9298 0.053 Uiso 1 1 calc GR
H59C H 0.5403 0.2187 0.8634 0.053 Uiso 1 1 calc GR
C50 C 0.1053(3) 0.7373(3) 0.74476(17) 0.0338(7) Uani 1 1 d .
H50 H 0.1375 0.7857 0.7119 0.041 Uiso 1 1 calc R
C42 C 0.0864(3) 0.1137(3) 0.72857(17) 0.0365(8) Uani 1 1 d .
H42 H 0.0108 0.0896 0.7310 0.044 Uiso 1 1 calc R
C57 C 0.0751(2) 0.3531(3) 0.96890(17) 0.0332(7) Uani 1 1 d .
H57A H 0.0438 0.4332 0.9669 0.050 Uiso 1 1 calc GR
H57B H 0.0696 0.3176 1.0126 0.050 Uiso 1 1 calc GR
H57C H 0.0290 0.3170 0.9421 0.050 Uiso 1 1 calc GR
C49 C 0.0244(3) 0.7831(3) 0.78794(17) 0.0375(8) Uani 1 1 d .
H49 H 0.0002 0.8620 0.7848 0.045 Uiso 1 1 calc R
C48 C -0.0203(3) 0.7121(3) 0.83550(18) 0.0393(8) Uani 1 1 d .
H48 H -0.0754 0.7423 0.8658 0.047 Uiso 1 1 calc R
C60 C 0.5056(2) 0.4249(3) 0.91820(17) 0.0315(7) Uani 1 1 d .
H60A H 0.5464 0.4136 0.8776 0.047 Uiso 1 1 calc GR
H60B H 0.5563 0.3879 0.9525 0.047 Uiso 1 1 calc GR
H60C H 0.4882 0.5056 0.9217 0.047 Uiso 1 1 calc GR
C18 C 0.8173(3) 0.1740(3) 0.95607(17) 0.0411(9) Uani 1 1 d .
H18A H 0.7930 0.2553 0.9547 0.062 Uiso 1 1 calc GR
H18B H 0.8684 0.1473 0.9918 0.062 Uiso 1 1 calc GR
H18C H 0.7471 0.1356 0.9610 0.062 Uiso 1 1 calc GR
C38 C 0.4525(3) 0.7757(2) 0.68105(18) 0.0382(8) Uani 1 1 d .
H38A H 0.4495 0.8405 0.6483 0.057 Uiso 1 1 calc GR
H38B H 0.5211 0.7732 0.7070 0.057 Uiso 1 1 calc GR
H38C H 0.3802 0.7827 0.7077 0.057 Uiso 1 1 calc GR
C44 C 0.2936(3) 0.0823(3) 0.7030(2) 0.0466(10) Uani 1 1 d .
H44 H 0.3607 0.0371 0.6870 0.056 Uiso 1 1 calc R
C61 C 0.2454(3) 0.5385(2) 0.96566(17) 0.0329(7) Uani 1 1 d .
H61A H 0.3085 0.5844 0.9533 0.049 Uiso 1 1 calc GR
H61B H 0.2342 0.5299 1.0117 0.049 Uiso 1 1 calc GR
H61C H 0.1718 0.5754 0.9463 0.049 Uiso 1 1 calc GR
C14 C 0.7106(3) 0.5555(3) 0.79404(18) 0.0361(8) Uani 1 1 d .
H14A H 0.6498 0.5403 0.8267 0.054 Uiso 1 1 calc GR
H14B H 0.6940 0.6337 0.7747 0.054 Uiso 1 1 calc GR
H14C H 0.7882 0.5428 0.8130 0.054 Uiso 1 1 calc GR
C58 C 0.2222(3) 0.1321(2) 0.92356(18) 0.0338(8) Uani 1 1 d .
H58A H 0.1389 0.1388 0.9378 0.051 Uiso 1 1 calc GR
H58B H 0.2681 0.0712 0.9505 0.051 Uiso 1 1 calc GR
H58C H 0.2294 0.1152 0.8798 0.051 Uiso 1 1 calc GR
C33 C 0.0648(3) 0.8409(3) 0.48352(18) 0.0424(9) Uani 1 1 d .
H33A H 0.1439 0.8448 0.4642 0.064 Uiso 1 1 calc GR
H33B H 0.0123 0.9099 0.4692 0.064 Uiso 1 1 calc GR
H33C H 0.0338 0.7759 0.4711 0.064 Uiso 1 1 calc GR
C13 C 0.8133(3) 0.4932(3) 0.69648(19) 0.0426(9) Uani 1 1 d .
H13A H 0.8881 0.4729 0.7182 0.064 Uiso 1 1 calc GR
H13B H 0.8060 0.5720 0.6777 0.064 Uiso 1 1 calc GR
H13C H 0.8116 0.4449 0.6632 0.064 Uiso 1 1 calc GR
C23 C 0.7416(3) 0.0130(3) 0.68173(19) 0.0486(10) Uani 1 1 d .
H23A H 0.7861 0.0663 0.6557 0.073 Uiso 1 1 calc GR
H23B H 0.7086 -0.0331 0.6545 0.073 Uiso 1 1 calc GR
H23C H 0.7945 -0.0357 0.7116 0.073 Uiso 1 1 calc GR
C24 C 0.5773(4) -0.0054(3) 0.7619(2) 0.0474(10) Uani 1 1 d .
H24A H 0.6319 -0.0470 0.7933 0.071 Uiso 1 1 calc GR
H24B H 0.5490 -0.0582 0.7371 0.071 Uiso 1 1 calc GR
H24C H 0.5099 0.0355 0.7835 0.071 Uiso 1 1 calc GR
C43 C 0.1829(3) 0.0477(3) 0.7040(2) 0.0472(10) Uani 1 1 d .
H43 H 0.1735 -0.0202 0.6881 0.057 Uiso 1 1 calc R
C62 C 0.3867(3) 0.8469(3) 0.8936(2) 0.0422(9) Uani 1 1 d .
H62A H 0.4242 0.9148 0.8790 0.051 Uiso 1 1 calc R
H62B H 0.3655 0.8470 0.9391 0.051 Uiso 1 1 calc R
C34 C -0.0491(3) 0.8244(3) 0.5869(2) 0.0496(10) Uani 1 1 d .
H34A H -0.0838 0.7618 0.5740 0.074 Uiso 1 1 calc GR
H34B H -0.1006 0.8952 0.5748 0.074 Uiso 1 1 calc GR
H34C H -0.0409 0.8133 0.6327 0.074 Uiso 1 1 calc GR
C64 C 0.5646(3) 0.7302(3) 0.92499(19) 0.0438(9) Uani 1 1 d .
H64A H 0.6027 0.6512 0.9253 0.053 Uiso 1 1 calc R
H64B H 0.5340 0.7399 0.9684 0.053 Uiso 1 1 calc R
C63 C 0.2778(3) 0.8486(3) 0.8574(2) 0.0512(10) Uani 1 1 d .
H63A H 0.2994 0.8480 0.8124 0.077 Uiso 1 1 calc GR
H63B H 0.2226 0.9167 0.8632 0.077 Uiso 1 1 calc GR
H63C H 0.2401 0.7821 0.8727 0.077 Uiso 1 1 calc GR
C65 C 0.6562(4) 0.8055(4) 0.9079(2) 0.0544(11) Uani 1 1 d .
H65A H 0.6889 0.7953 0.8654 0.082 Uiso 1 1 calc GR
H65B H 0.7195 0.7868 0.9381 0.082 Uiso 1 1 calc GR
H65C H 0.6203 0.8839 0.9088 0.082 Uiso 1 1 calc GR
K1 K 0.39130(6) 0.60694(5) 0.80967(4) 0.03320(19) Uani 1 1 d .
H3 H 0.063(3) 0.387(3) 0.8215(16) 0.038(9) Uiso 1 1 d .

loop_
_atom_site_aniso_label
_atom_site_aniso_U_11
_atom_site_aniso_U_22
_atom_site_aniso_U_33
_atom_site_aniso_U_23
_atom_site_aniso_U_13
_atom_site_aniso_U_12
Co1 0.01844(19) 0.0165(2) 0.0283(3) -0.00386(16) 0.00021(15) -0.00293(13)
O1 0.0444(12) 0.0250(11) 0.0389(15) -0.0067(10) -0.0084(10) -0.0044(9)
N1 0.0184(10) 0.0122(10) 0.0280(14) -0.0037(9) -0.0005(9) -0.0033(7)
C1 0.0218(12) 0.0128(12) 0.0246(16) -0.0018(11) -0.0026(11) -0.0024(9)
C6 0.0273(13) 0.0160(13) 0.0295(18) -0.0015(12) -0.0016(12) -0.0040(10)
C8 0.0228(12) 0.0210(14) 0.038(2) -0.0054(13) 0.0022(12) 0.0018(10)
C4 0.0201(11) 0.0114(11) 0.0291(17) -0.0042(11) -0.0004(11) -0.0055(9)
C7 0.0283(14) 0.0222(14) 0.0256(17) -0.0037(12) 0.0024(12) 0.0013(11)
C5 0.0201(11) 0.0097(11) 0.0329(18) -0.0017(11) -0.0025(11) -0.0043(9)
C9 0.0202(12) 0.0164(13) 0.0326(18) -0.0028(12) -0.0001(11) -0.0041(9)
C2 0.0183(11) 0.0174(13) 0.0294(17) -0.0053(11) 0.0002(11) -0.0033(9)
C52 0.0238(13) 0.0235(14) 0.0273(18) -0.0021(12) -0.0015(11) -0.0052(10)
C20 0.0208(12) 0.0175(13) 0.0340(18) -0.0026(12) -0.0008(11) 0.0017(9)
C26 0.0241(12) 0.0165(13) 0.0279(17) -0.0040(12) 0.0027(11) -0.0015(10)
C54 0.0229(12) 0.0209(14) 0.0307(18) -0.0032(12) -0.0020(11) -0.0029(10)
C36 0.0261(13) 0.0146(13) 0.0296(18) -0.0043(12) -0.0002(12) -0.0008(10)
C10 0.0168(11) 0.0188(13) 0.0293(17) -0.0038(12) 0.0021(11) 0.0000(9)
C46 0.0187(12) 0.0257(14) 0.0327(18) -0.0048(13) -0.0048(11) 0.0001(10)
C40 0.0255(13) 0.0183(13) 0.0272(17) 0.0004(12) -0.0017(11) -0.0073(10)
C37 0.0337(14) 0.0135(13) 0.041(2) -0.0046(13) -0.0052(13) -0.0046(10)
C15 0.0175(12) 0.0225(14) 0.0381(19) -0.0064(13) -0.0031(11) -0.0034(10)
C41 0.0277(14) 0.0267(15) 0.0313(19) 0.0007(13) 0.0007(12) -0.0101(11)
C27 0.0238(13) 0.0186(13) 0.040(2) -0.0030(13) -0.0058(12) -0.0037(10)
C55 0.0230(12) 0.0203(13) 0.0298(18) -0.0015(12) -0.0011(11) -0.0072(10)
C25 0.0229(12) 0.0145(12) 0.0264(17) -0.0021(11) 0.0022(11) -0.0006(9)
C16 0.0163(11) 0.0215(13) 0.0320(18) -0.0048(12) -0.0002(11) 0.0003(9)
C3 0.0174(11) 0.0253(14) 0.0283(18) -0.0021(12) 0.0001(11) -0.0049(10)
C21 0.0218(12) 0.0186(13) 0.0309(18) -0.0072(12) 0.0003(11) 0.0006(9)
C17 0.0230(13) 0.0220(14) 0.038(2) -0.0050(13) -0.0054(12) -0.0002(10)
C11 0.0171(11) 0.0178(13) 0.0343(18) -0.0027(12) 0.0005(11) -0.0019(9)
C56 0.0272(13) 0.0188(13) 0.0315(18) -0.0043(12) -0.0024(12) -0.0053(10)
C30 0.0242(13) 0.0244(14) 0.0319(19) -0.0047(13) -0.0008(12) 0.0015(10)
C53 0.0266(13) 0.0182(13) 0.0279(18) 0.0000(12) 0.0020(12) -0.0058(10)
C35 0.0338(14) 0.0145(13) 0.0357(19) -0.0050(12) -0.0003(13) 0.0014(11)
C12 0.0194(12) 0.0199(14) 0.044(2) 0.0012(13) -0.0046(12) -0.0056(10)
C31 0.0316(14) 0.0186(14) 0.036(2) -0.0041(13) 0.0027(13) 0.0061(11)
C47 0.0231(13) 0.0319(16) 0.040(2) -0.0059(14) 0.0014(13) 0.0031(11)
C51 0.0295(14) 0.0237(15) 0.0316(19) -0.0067(13) 0.0000(12) 0.0030(11)
C22 0.0386(16) 0.0199(14) 0.036(2) -0.0073(13) -0.0071(14) 0.0016(11)
C45 0.0271(14) 0.0205(14) 0.055(2) -0.0129(14) 0.0034(14) -0.0089(11)
C32 0.0376(16) 0.0195(15) 0.049(2) -0.0059(14) -0.0053(15) 0.0118(12)
C19 0.0372(16) 0.0273(16) 0.043(2) -0.0061(14) -0.0109(15) 0.0062(12)
C29 0.0274(14) 0.0359(18) 0.042(2) 0.0039(15) -0.0054(14) -0.0093(12)
C39 0.0334(16) 0.0360(18) 0.053(2) -0.0084(16) -0.0012(15) -0.0136(13)
C28 0.0345(16) 0.0372(18) 0.052(2) -0.0169(17) 0.0023(15) -0.0129(13)
C59 0.0306(15) 0.0278(16) 0.045(2) -0.0035(15) -0.0001(14) 0.0057(12)
C50 0.0408(16) 0.0218(15) 0.037(2) -0.0027(14) -0.0022(14) 0.0018(12)
C42 0.0366(16) 0.0310(17) 0.046(2) 0.0003(15) -0.0049(15) -0.0207(13)
C57 0.0247(14) 0.0341(17) 0.041(2) -0.0062(15) 0.0057(13) -0.0055(11)
C49 0.0394(17) 0.0266(16) 0.044(2) -0.0090(15) -0.0045(15) 0.0078(13)
C48 0.0317(15) 0.0370(18) 0.048(2) -0.0164(16) 0.0022(15) 0.0085(13)
C60 0.0258(14) 0.0290(16) 0.040(2) 0.0017(14) -0.0053(13) -0.0090(11)
C18 0.0373(17) 0.0415(19) 0.041(2) -0.0041(16) -0.0072(15) 0.0082(14)
C38 0.0479(18) 0.0182(14) 0.051(2) -0.0072(15) -0.0148(16) -0.0049(12)
C44 0.0437(18) 0.0238(16) 0.077(3) -0.0214(17) 0.0090(18) -0.0098(13)
C61 0.0339(15) 0.0231(15) 0.043(2) -0.0097(14) -0.0014(14) -0.0038(11)
C14 0.0336(15) 0.0219(15) 0.054(2) -0.0041(15) -0.0008(15) -0.0093(12)
C58 0.0365(16) 0.0183(14) 0.048(2) -0.0050(14) -0.0012(14) -0.0071(11)
C33 0.0464(19) 0.0266(16) 0.048(2) 0.0018(16) -0.0057(16) 0.0112(14)
C13 0.0375(17) 0.0381(19) 0.052(3) 0.0041(17) 0.0037(16) -0.0149(14)
C23 0.050(2) 0.041(2) 0.053(3) -0.0251(18) -0.0119(18) 0.0166(16)
C24 0.068(2) 0.0242(17) 0.054(3) -0.0037(16) -0.016(2) -0.0187(16)
C43 0.0506(19) 0.0213(16) 0.076(3) -0.0149(17) 0.0007(19) -0.0189(14)
C62 0.0460(19) 0.0234(16) 0.060(3) -0.0141(16) 0.0046(17) -0.0073(13)
C34 0.0416(19) 0.045(2) 0.055(3) -0.0112(19) -0.0016(17) 0.0222(16)
C64 0.056(2) 0.0340(18) 0.044(2) -0.0019(16) -0.0145(18) -0.0127(15)
C63 0.056(2) 0.0305(18) 0.066(3) -0.0170(18) -0.010(2) 0.0096(16)
C65 0.053(2) 0.050(2) 0.060(3) 0.006(2) -0.013(2) -0.0128(18)
K1 0.0450(4) 0.0161(3) 0.0403(5) -0.0064(3) -0.0067(3) -0.0058(2)

loop_
_atom_type_symbol
_atom_type_description
_atom_type_scat_dispersion_real
_atom_type_scat_dispersion_imag
_atom_type_scat_source
C C 0.0033 0.0016 'International Tables Vol C Tables 4.2.6.8 and 6.1.1.4'
H H 0.0000 0.0000 'International Tables Vol C Tables 4.2.6.8 and 6.1.1.4'
Co Co 0.3494 0.9721 'International Tables Vol C Tables 4.2.6.8 and 6.1.1.4'
K K 0.2009 0.2494 'International Tables Vol C Tables 4.2.6.8 and 6.1.1.4'
N N 0.0061 0.0033 'International Tables Vol C Tables 4.2.6.8 and 6.1.1.4'
O O 0.0106 0.0060 'International Tables Vol C Tables 4.2.6.8 and 6.1.1.4'

loop_
_geom_angle_atom_site_label_1
_geom_angle_atom_site_label_2
_geom_angle_atom_site_label_3
_geom_angle
C1 Co1 C2 44.84(11)
C1 Co1 C52 178.02(11)
C1 Co1 C54 113.08(11)
C1 Co1 C55 113.88(12)
C1 Co1 C3 77.24(12)
C1 Co1 C56 141.71(12)
C1 Co1 C53 139.46(11)
C1 Co1 K1 59.97(9)
C2 Co1 C52 133.87(11)
C2 Co1 C54 127.85(11)
C2 Co1 C55 155.74(11)
C2 Co1 C3 43.21(11)
C2 Co1 C56 162.86(11)
C2 Co1 C53 119.36(11)
C2 Co1 K1 95.32(8)
C52 Co1 C53 38.91(11)
C52 Co1 K1 121.99(8)
C54 Co1 C52 66.29(11)
C54 Co1 C56 67.77(11)
C54 Co1 C53 39.28(10)
C54 Co1 K1 110.97(8)
C55 Co1 C52 66.98(11)
C55 Co1 C54 40.63(11)
C55 Co1 C56 40.38(11)
C55 Co1 C53 66.84(11)
C55 Co1 K1 76.94(8)
C3 Co1 C52 102.54(11)
C3 Co1 C54 153.98(12)
C3 Co1 C55 158.60(12)
C3 Co1 C56 119.75(11)
C3 Co1 C53 117.49(11)
C3 Co1 K1 94.93(8)
C56 Co1 C52 40.07(11)
C56 Co1 C53 66.77(11)
C56 Co1 K1 83.40(8)
C53 Co1 K1 143.57(8)
C62 O1 C64 112.8(3)
C62 O1 K1 116.20(19)
C64 O1 K1 129.81(19)
C1 N1 C4 129.3(2)
C1 N1 K1 77.92(16)
C4 N1 K1 136.35(16)
Co1 C1 K1 86.29(11)
N1 C1 Co1 138.9(2)
N1 C1 C2 144.7(3)
N1 C1 K1 75.31(15)
C2 C1 Co1 72.60(17)
C2 C1 K1 132.74(17)
C7 C6 H6 118.3
C7 C6 C5 123.3(3)
C5 C6 H6 118.3
C7 C8 H8 118.9
C7 C8 C9 122.2(3)
C9 C8 H8 118.9
N1 C4 C5 126.4(2)
N1 C4 C9 115.9(2)
C5 C4 C9 117.2(3)
C6 C7 H7 121.4
C8 C7 C6 117.3(3)
C8 C7 H7 121.4
C6 C5 C4 119.4(2)
C6 C5 C25 113.4(2)
C4 C5 C25 126.6(3)
C8 C9 C4 120.0(3)
C8 C9 C10 116.9(2)
C4 C9 C10 123.1(3)
C1 C2 Co1 62.56(16)
C1 C2 C40 125.7(2)
C1 C2 C3 110.0(2)
C40 C2 Co1 123.7(2)
C3 C2 Co1 68.95(17)
C3 C2 C40 122.5(2)
C56 C52 Co1 69.03(17)
C56 C52 C57 125.2(3)
C53 C52 Co1 71.38(17)
C53 C52 C56 109.0(2)
C53 C52 C57 125.7(3)
C57 C52 Co1 129.1(2)
C16 C20 H20 119.1
C16 C20 C21 121.8(3)
C21 C20 H20 119.1
C25 C26 C27 122.2(2)
C30 C26 C27 118.6(3)
C30 C26 C25 119.2(3)
C55 C54 Co1 68.35(16)
C55 C54 C59 125.4(3)
C53 C54 Co1 72.30(16)
C53 C54 C55 107.7(2)
C53 C54 C59 126.8(3)
C59 C54 Co1 127.2(2)
C25 C36 C37 121.3(2)
C35 C36 C37 119.4(3)
C35 C36 C25 119.3(3)
C21 C10 C9 120.5(3)
C21 C10 C11 119.2(3)
C11 C10 C9 119.9(2)
C47 C46 C3 119.4(3)
C47 C46 C51 116.6(3)
C51 C46 C3 124.0(3)
C41 C40 C2 122.0(2)
C45 C40 C2 121.1(2)
C45 C40 C41 116.9(3)
C36 C37 H37 107.3
C36 C37 C39 111.5(3)
C36 C37 K1 98.15(18)
C39 C37 H37 107.3
C39 C37 K1 145.9(2)
C38 C37 C36 113.8(2)
C38 C37 H37 107.3
C38 C37 C39 109.1(3)
C38 C37 K1 71.21(19)
K1 C37 H37 45.4
C16 C15 H15 118.9
C11 C15 H15 118.9
C11 C15 C16 122.2(3)
C40 C41 H41 119.0
C42 C41 C40 122.0(3)
C42 C41 H41 119.0
C26 C27 H27 108.1
C26 C27 C29 110.6(2)
C29 C27 H27 108.1
C28 C27 C26 111.8(3)
C28 C27 H27 108.1
C28 C27 C29 110.0(3)
Co1 C55 K1 67.78(8)
C54 C55 Co1 71.02(17)
C54 C55 C60 123.5(2)
C54 C55 K1 127.4(2)
C56 C55 Co1 71.31(17)
C56 C55 C54 108.7(2)
C56 C55 C60 127.4(3)
C56 C55 K1 87.61(16)
C60 C55 Co1 129.2(2)
C60 C55 K1 66.87(15)
C26 C25 C5 120.6(2)
C26 C25 C36 119.3(2)
C36 C25 C5 118.8(2)
C20 C16 C15 118.2(3)
C20 C16 C17 122.8(2)
C15 C16 C17 119.0(3)
Co1 C3 H3 112.2(19)
C2 C3 Co1 67.85(15)
C2 C3 C46 127.7(3)
C2 C3 H3 118(2)
C46 C3 Co1 112.0(2)
C46 C3 H3 110.0(19)
C20 C21 C10 119.4(3)
C20 C21 C22 117.5(2)
C10 C21 C22 123.1(3)
C16 C17 H17 107.1
C16 C17 C19 114.4(3)
C16 C17 C18 111.0(2)
C19 C17 H17 107.1
C19 C17 C18 109.9(3)
C18 C17 H17 107.1
C10 C11 C12 120.6(3)
C15 C11 C10 119.0(2)
C15 C11 C12 120.1(3)
C52 C56 Co1 70.89(18)
C52 C56 C61 125.4(3)
C55 C56 Co1 68.31(18)
C55 C56 C52 106.4(2)
C55 C56 C61 127.9(3)
C61 C56 Co1 129.7(2)
C26 C30 H30 119.0
C31 C30 C26 122.0(3)
C31 C30 H30 119.0
C52 C53 Co1 69.71(16)
C52 C53 C54 108.1(2)
C52 C53 C58 126.3(3)
C54 C53 Co1 68.42(16)
C54 C53 C58 125.6(3)
C58 C53 Co1 126.6(2)
C36 C35 H35 119.1
C31 C35 C36 121.9(3)
C31 C35 H35 119.1
C11 C12 H12 107.8
C11 C12 C13 108.7(2)
C14 C12 C11 115.3(3)
C14 C12 H12 107.8
C14 C12 C13 109.3(3)
C13 C12 H12 107.8
C30 C31 C32 121.2(3)
C35 C31 C30 118.4(2)
C35 C31 C32 120.5(3)
C46 C47 H47 119.1
C48 C47 C46 121.8(3)
C48 C47 H47 119.1
C46 C51 H51 119.5
C46 C51 K1 94.28(17)
C50 C51 C46 120.9(3)
C50 C51 H51 119.5
C50 C51 K1 99.4(2)
K1 C51 H51 76.0
C21 C22 H22 108.0
C21 C22 C23 110.9(3)
C21 C22 C24 112.5(3)
C23 C22 H22 108.0
C24 C22 H22 108.0
C24 C22 C23 109.2(3)
C40 C45 H45 119.3
C44 C45 C40 121.4(3)
C44 C45 H45 119.3
C31 C32 H32 107.6
C33 C32 C31 110.3(3)
C33 C32 H32 107.6
C33 C32 C34 111.7(3)
C34 C32 C31 111.9(3)
C34 C32 H32 107.6
C17 C19 H19A 109.5
C17 C19 H19B 109.5
C17 C19 H19C 109.5
H19A C19 H19B 109.5
H19A C19 H19C 109.5
H19B C19 H19C 109.5
C27 C29 H29A 109.5
C27 C29 H29B 109.5
C27 C29 H29C 109.5
H29A C29 H29B 109.5
H29A C29 H29C 109.5
H29B C29 H29C 109.5
C37 C39 H39A 109.5
C37 C39 H39B 109.5
C37 C39 H39C 109.5
H39A C39 H39B 109.5
H39A C39 H39C 109.5
H39B C39 H39C 109.5
C27 C28 H28A 109.5
C27 C28 H28B 109.5
C27 C28 H28C 109.5
H28A C28 H28B 109.5
H28A C28 H28C 109.5
H28B C28 H28C 109.5
C54 C59 H59A 109.5
C54 C59 H59B 109.5
C54 C59 H59C 109.5
H59A C59 H59B 109.5
H59A C59 H59C 109.5
H59B C59 H59C 109.5
C51 C50 H50 119.3
C49 C50 C51 121.4(3)
C49 C50 H50 119.3
C41 C42 H42 119.8
C41 C42 C43 120.3(3)
C43 C42 H42 119.8
C52 C57 H57A 109.5
C52 C57 H57B 109.5
C52 C57 H57C 109.5
H57A C57 H57B 109.5
H57A C57 H57C 109.5
H57B C57 H57C 109.5
C50 C49 H49 120.7
C48 C49 C50 118.6(3)
C48 C49 H49 120.7
C47 C48 H48 119.7
C49 C48 C47 120.6(3)
C49 C48 H48 119.7
C55 C60 H60A 109.5
C55 C60 H60B 109.5
C55 C60 H60C 109.5
C55 C60 K1 87.42(16)
H60A C60 H60B 109.5
H60A C60 H60C 109.5
H60B C60 H60C 109.5
K1 C60 H60A 69.7
K1 C60 H60B 161.6
K1 C60 H60C 56.1
C17 C18 H18A 109.5
C17 C18 H18B 109.5
C17 C18 H18C 109.5
H18A C18 H18B 109.5
H18A C18 H18C 109.5
H18B C18 H18C 109.5
C37 C38 H38A 109.5
C37 C38 H38B 109.5
C37 C38 H38C 109.5
C37 C38 K1 82.99(18)
H38A C38 H38B 109.5
H38A C38 H38C 109.5
H38B C38 H38C 109.5
K1 C38 H38A 162.1
K1 C38 H38B 76.8
K1 C38 H38C 53.1
C45 C44 H44 119.9
C43 C44 C45 120.3(3)
C43 C44 H44 119.9
C56 C61 H61A 109.5
C56 C61 H61B 109.5
C56 C61 H61C 109.5
H61A C61 H61B 109.5
H61A C61 H61C 109.5
H61B C61 H61C 109.5
C12 C14 H14A 109.5
C12 C14 H14B 109.5
C12 C14 H14C 109.5
H14A C14 H14B 109.5
H14A C14 H14C 109.5
H14B C14 H14C 109.5
C53 C58 H58A 109.5
C53 C58 H58B 109.5
C53 C58 H58C 109.5
H58A C58 H58B 109.5
H58A C58 H58C 109.5
H58B C58 H58C 109.5
C32 C33 H33A 109.5
C32 C33 H33B 109.5
C32 C33 H33C 109.5
H33A C33 H33B 109.5
H33A C33 H33C 109.5
H33B C33 H33C 109.5
C12 C13 H13A 109.5
C12 C13 H13B 109.5
C12 C13 H13C 109.5
H13A C13 H13B 109.5
H13A C13 H13C 109.5
H13B C13 H13C 109.5
C22 C23 H23A 109.5
C22 C23 H23B 109.5
C22 C23 H23C 109.5
H23A C23 H23B 109.5
H23A C23 H23C 109.5
H23B C23 H23C 109.5
C22 C24 H24A 109.5
C22 C24 H24B 109.5
C22 C24 H24C 109.5
H24A C24 H24B 109.5
H24A C24 H24C 109.5
H24B C24 H24C 109.5
C42 C43 C44 119.0(3)
C42 C43 H43 120.5
C44 C43 H43 120.5
O1 C62 H62A 109.9
O1 C62 H62B 109.9
O1 C62 C63 109.0(3)
H62A C62 H62B 108.3
C63 C62 H62A 109.9
C63 C62 H62B 109.9
C32 C34 H34A 109.5
C32 C34 H34B 109.5
C32 C34 H34C 109.5
H34A C34 H34B 109.5
H34A C34 H34C 109.5
H34B C34 H34C 109.5
O1 C64 H64A 108.5
O1 C64 H64B 108.5
O1 C64 C65 115.1(3)
H64A C64 H64B 107.5
C65 C64 H64A 108.5
C65 C64 H64B 108.5
C62 C63 H63A 109.5
C62 C63 H63B 109.5
C62 C63 H63C 109.5
C62 C63 K1 89.42(19)
H63A C63 H63B 109.5
H63A C63 H63C 109.5
H63B C63 H63C 109.5
K1 C63 H63A 62.3
K1 C63 H63B 161.1
K1 C63 H63C 61.9
C64 C65 H65A 109.5
C64 C65 H65B 109.5
C64 C65 H65C 109.5
H65A C65 H65B 109.5
H65A C65 H65C 109.5
H65B C65 H65C 109.5
Co1 K1 C37 117.51(5)
Co1 K1 C55 35.28(5)
Co1 K1 C38 141.05(6)
Co1 K1 C63 121.54(8)
O1 K1 Co1 128.29(6)
O1 K1 N1 150.00(7)
O1 K1 C1 158.52(8)
O1 K1 C37 113.77(7)
O1 K1 C55 97.58(7)
O1 K1 C51 129.03(7)
O1 K1 C60 80.98(8)
O1 K1 C38 90.52(8)
O1 K1 C63 45.38(8)
N1 K1 Co1 57.13(5)
N1 K1 C1 26.77(7)
N1 K1 C37 66.14(7)
N1 K1 C55 73.45(7)
N1 K1 C51 80.95(7)
N1 K1 C60 79.60(8)
N1 K1 C38 91.84(8)
N1 K1 C63 163.87(8)
C1 K1 Co1 33.73(6)
C1 K1 C37 84.17(8)
C1 K1 C55 61.19(8)
C1 K1 C51 63.93(7)
C1 K1 C60 77.97(8)
C1 K1 C38 109.07(8)
C1 K1 C63 143.96(9)
C55 K1 C37 138.98(7)
C51 K1 Co1 69.38(6)
C51 K1 C37 78.41(8)
C51 K1 C55 102.44(7)
C51 K1 C38 84.05(8)
C51 K1 C63 83.80(9)
C60 K1 Co1 59.61(5)
C60 K1 C37 133.01(8)
C60 K1 C55 25.71(6)
C60 K1 C51 128.11(8)
C60 K1 C38 143.87(8)
C60 K1 C63 114.34(10)
C38 K1 C37 25.80(7)
C38 K1 C55 162.49(8)
C63 K1 C37 105.64(9)
C63 K1 C55 115.27(10)
C63 K1 C38 81.36(10)

loop_
_geom_bond_atom_site_label_1
_geom_bond_atom_site_label_2
_geom_bond_distance
Co1 C1 1.828(3)
Co1 C2 1.966(3)
Co1 C52 2.114(3)
Co1 C54 2.085(3)
Co1 C55 2.049(3)
Co1 C3 1.981(3)
Co1 C56 2.089(3)
Co1 C53 2.136(3)
Co1 K1 3.2849(8)
O1 C62 1.422(4)
O1 C64 1.434(4)
O1 K1 2.736(2)
N1 C1 1.313(3)
N1 C4 1.407(4)
N1 K1 2.819(2)
C1 C2 1.452(3)
C1 K1 2.850(3)
C6 H6 0.9500
C6 C7 1.381(4)
C6 C5 1.384(4)
C8 H8 0.9500
C8 C7 1.381(4)
C8 C9 1.391(4)
C4 C5 1.415(4)
C4 C9 1.430(3)
C7 H7 0.9500
C5 C25 1.510(3)
C9 C10 1.496(4)
C2 C40 1.476(4)
C2 C3 1.453(4)
C52 C56 1.440(4)
C52 C53 1.416(4)
C52 C57 1.502(4)
C20 H20 0.9500
C20 C16 1.379(4)
C20 C21 1.405(4)
C26 C27 1.520(4)
C26 C25 1.401(4)
C26 C30 1.399(4)
C54 C55 1.436(4)
C54 C53 1.420(4)
C54 C59 1.495(4)
C36 C37 1.526(4)
C36 C25 1.414(4)
C36 C35 1.396(4)
C10 C21 1.405(4)
C10 C11 1.417(4)
C46 C3 1.473(4)
C46 C47 1.397(4)
C46 C51 1.407(4)
C40 C41 1.404(4)
C40 C45 1.393(4)
C37 H37 1.0000
C37 C39 1.527(5)
C37 C38 1.526(4)
C37 K1 3.480(4)
C15 H15 0.9500
C15 C16 1.394(4)
C15 C11 1.391(4)
C41 H41 0.9500
C41 C42 1.375(4)
C27 H27 1.0000
C27 C29 1.543(4)
C27 C28 1.502(5)
C55 C56 1.429(4)
C55 C60 1.501(4)
C55 K1 3.457(3)
C16 C17 1.517(4)
C3 H3 0.99(3)
C21 C22 1.520(4)
C17 H17 1.0000
C17 C19 1.526(4)
C17 C18 1.528(5)
C11 C12 1.526(4)
C56 C61 1.497(4)
C30 H30 0.9500
C30 C31 1.388(4)
C53 C58 1.498(4)
C35 H35 0.9500
C35 C31 1.378(4)
C12 H12 1.0000
C12 C14 1.517(5)
C12 C13 1.532(4)
C31 C32 1.529(4)
C47 H47 0.9500
C47 C48 1.395(4)
C51 H51 0.9500
C51 C50 1.387(4)
C51 K1 3.188(3)
C22 H22 1.0000
C22 C23 1.534(5)
C22 C24 1.526(5)
C45 H45 0.9500
C45 C44 1.390(4)
C32 H32 1.0000
C32 C33 1.511(5)
C32 C34 1.519(5)
C19 H19A 0.9800
C19 H19B 0.9800
C19 H19C 0.9800
C29 H29A 0.9800
C29 H29B 0.9800
C29 H29C 0.9800
C39 H39A 0.9800
C39 H39B 0.9800
C39 H39C 0.9800
C28 H28A 0.9800
C28 H28B 0.9800
C28 H28C 0.9800
C59 H59A 0.9800
C59 H59B 0.9800
C59 H59C 0.9800
C50 H50 0.9500
C50 C49 1.381(5)
C42 H42 0.9500
C42 C43 1.386(5)
C57 H57A 0.9800
C57 H57B 0.9800
C57 H57C 0.9800
C49 H49 0.9500
C49 C48 1.374(5)
C48 H48 0.9500
C60 H60A 0.9800
C60 H60B 0.9800
C60 H60C 0.9800
C60 K1 3.182(3)
C18 H18A 0.9800
C18 H18B 0.9800
C18 H18C 0.9800
C38 H38A 0.9800
C38 H38B 0.9800
C38 H38C 0.9800
C38 K1 3.319(4)
C44 H44 0.9500
C44 C43 1.390(5)
C61 H61A 0.9800
C61 H61B 0.9800
C61 H61C 0.9800
C14 H14A 0.9800
C14 H14B 0.9800
C14 H14C 0.9800
C58 H58A 0.9800
C58 H58B 0.9800
C58 H58C 0.9800
C33 H33A 0.9800
C33 H33B 0.9800
C33 H33C 0.9800
C13 H13A 0.9800
C13 H13B 0.9800
C13 H13C 0.9800
C23 H23A 0.9800
C23 H23B 0.9800
C23 H23C 0.9800
C24 H24A 0.9800
C24 H24B 0.9800
C24 H24C 0.9800
C43 H43 0.9500
C62 H62A 0.9900
C62 H62B 0.9900
C62 C63 1.498(5)
C34 H34A 0.9800
C34 H34B 0.9800
C34 H34C 0.9800
C64 H64A 0.9900
C64 H64B 0.9900
C64 C65 1.489(5)
C63 H63A 0.9800
C63 H63B 0.9800
C63 H63C 0.9800
C63 K1 3.286(4)
C65 H65A 0.9800
C65 H65B 0.9800
C65 H65C 0.9800

loop_
_geom_torsion_atom_site_label_1
_geom_torsion_atom_site_label_2
_geom_torsion_atom_site_label_3
_geom_torsion_atom_site_label_4
_geom_torsion
Co1 C1 C2 C40 -113.3(3)
Co1 C1 C2 C3 51.7(2)
Co1 C2 C40 C41 97.8(3)
Co1 C2 C40 C45 -84.1(3)
Co1 C2 C3 C46 101.3(3)
Co1 C52 C56 C55 -59.3(2)
Co1 C52 C56 C61 125.7(3)
Co1 C52 C53 C54 57.7(2)
Co1 C52 C53 C58 -121.1(3)
Co1 C54 C55 C56 61.7(2)
Co1 C54 C55 C60 -125.0(3)
Co1 C54 C55 K1 -39.97(16)
Co1 C54 C53 C52 -58.5(2)
Co1 C54 C53 C58 120.4(3)
Co1 C55 C56 C52 61.0(2)
Co1 C55 C56 C61 -124.2(3)
Co1 C55 C60 K1 28.5(2)
O1 C62 C63 K1 1.1(3)
N1 C1 C2 Co1 157.5(4)
N1 C1 C2 C40 44.2(6)
N1 C1 C2 C3 -150.8(4)
N1 C4 C5 C6 179.4(2)
N1 C4 C5 C25 8.7(4)
N1 C4 C9 C8 -177.4(2)
N1 C4 C9 C10 1.5(4)
C1 N1 C4 C5 59.2(4)
C1 N1 C4 C9 -129.5(3)
C1 C2 C40 C41 176.1(3)
C1 C2 C40 C45 -5.8(5)
C1 C2 C3 Co1 -48.27(19)
C1 C2 C3 C46 53.1(4)
C6 C5 C25 C26 68.7(3)
C6 C5 C25 C36 -98.5(3)
C8 C9 C10 C21 -65.7(3)
C8 C9 C10 C11 106.7(3)
C4 N1 C1 Co1 152.4(2)
C4 N1 C1 C2 6.1(6)
C4 N1 C1 K1 -141.4(3)
C4 C5 C25 C26 -120.1(3)
C4 C5 C25 C36 72.7(4)
C4 C9 C10 C21 115.3(3)
C4 C9 C10 C11 -72.2(3)
C7 C6 C5 C4 -5.4(4)
C7 C6 C5 C25 166.5(3)
C7 C8 C9 C4 -0.8(4)
C7 C8 C9 C10 -179.8(3)
C5 C6 C7 C8 -0.8(4)
C5 C4 C9 C8 -5.3(4)
C5 C4 C9 C10 173.7(2)
C9 C8 C7 C6 4.0(4)
C9 C4 C5 C6 8.2(4)
C9 C4 C5 C25 -162.5(2)
C9 C10 C21 C20 176.1(2)
C9 C10 C21 C22 -2.1(4)
C9 C10 C11 C15 -176.9(2)
C9 C10 C11 C12 -3.3(4)
C2 Co1 C1 N1 -160.3(4)
C2 Co1 C1 K1 137.14(15)
C2 C40 C41 C42 178.3(3)
C2 C40 C45 C44 -177.2(3)
C20 C16 C17 C19 18.6(4)
C20 C16 C17 C18 -106.4(3)
C20 C21 C22 C23 -68.4(4)
C20 C21 C22 C24 54.3(3)
C26 C30 C31 C35 -1.4(5)
C26 C30 C31 C32 178.7(3)
C54 Co1 C1 N1 -39.2(3)
C54 Co1 C1 C2 121.15(15)
C54 Co1 C1 K1 -101.71(10)
C54 C55 C56 Co1 -61.5(2)
C54 C55 C56 C52 -0.5(3)
C54 C55 C56 C61 174.3(3)
C54 C55 C60 K1 120.6(3)
C36 C37 C38 K1 90.8(2)
C36 C35 C31 C30 0.8(5)
C36 C35 C31 C32 -179.3(3)
C10 C21 C22 C23 109.9(3)
C10 C21 C22 C24 -127.5(3)
C10 C11 C12 C14 148.8(3)
C10 C11 C12 C13 -88.1(3)
C46 C47 C48 C49 1.1(5)
C46 C51 C50 C49 -1.1(5)
C40 C2 C3 Co1 117.3(3)
C40 C2 C3 C46 -141.3(3)
C40 C41 C42 C43 -1.8(5)
C40 C45 C44 C43 -0.5(6)
C37 C36 C25 C5 -11.6(4)
C37 C36 C25 C26 -178.9(3)
C37 C36 C35 C31 178.3(3)
C15 C16 C17 C19 -161.8(3)
C15 C16 C17 C18 73.2(3)
C15 C11 C12 C14 -37.7(4)
C15 C11 C12 C13 85.3(4)
C41 C40 C45 C44 1.0(5)
C41 C42 C43 C44 2.3(6)
C27 C26 C25 C5 12.4(4)
C27 C26 C25 C36 179.5(3)
C27 C26 C30 C31 -178.3(3)
C55 Co1 C1 N1 5.3(3)
C55 Co1 C1 C2 165.63(14)
C55 Co1 C1 K1 -57.23(11)
C55 C54 C53 Co1 59.4(2)
C55 C54 C53 C52 0.9(3)
C55 C54 C53 C58 179.8(3)
C25 C26 C27 C29 126.7(3)
C25 C26 C27 C28 -110.4(3)
C25 C26 C30 C31 0.8(5)
C25 C36 C37 C39 82.8(3)
C25 C36 C37 C38 -153.2(3)
C25 C36 C37 K1 -80.2(3)
C25 C36 C35 C31 0.4(5)
C16 C20 C21 C10 -0.4(4)
C16 C20 C21 C22 177.9(3)
C16 C15 C11 C10 1.9(4)
C16 C15 C11 C12 -171.6(3)
C3 Co1 C1 N1 166.0(3)
C3 Co1 C1 C2 -33.68(15)
C3 Co1 C1 K1 103.46(10)
C3 C2 C40 C41 12.8(4)
C3 C2 C40 C45 -169.1(3)
C3 C46 C47 C48 179.7(3)
C3 C46 C51 C50 -179.8(3)
C3 C46 C51 K1 -76.1(3)
C21 C20 C16 C15 -2.1(4)
C21 C20 C16 C17 177.6(3)
C21 C10 C11 C15 -4.3(4)
C21 C10 C11 C12 169.2(2)
C11 C10 C21 C20 3.6(4)
C11 C10 C21 C22 -174.6(3)
C11 C15 C16 C20 1.3(4)
C11 C15 C16 C17 -178.4(3)
C56 Co1 C1 N1 43.7(4)
C56 Co1 C1 C2 -155.97(17)
C56 Co1 C1 K1 -18.82(18)
C56 C52 C53 Co1 -59.0(2)
C56 C52 C53 C54 -1.2(4)
C56 C52 C53 C58 179.9(3)
C56 C55 C60 K1 -67.4(3)
C30 C26 C27 C29 -54.2(4)
C30 C26 C27 C28 68.7(3)
C30 C26 C25 C5 -166.7(3)
C30 C26 C25 C36 0.4(4)
C30 C31 C32 C33 -68.1(4)
C30 C31 C32 C34 56.9(4)
C53 Co1 C1 N1 -76.4(4)
C53 Co1 C1 C2 83.9(2)
C53 Co1 C1 K1 -138.94(14)
C53 C52 C56 Co1 60.4(2)
C53 C52 C56 C55 1.1(3)
C53 C52 C56 C61 -173.9(3)
C53 C54 C55 Co1 -61.9(2)
C53 C54 C55 C56 -0.2(3)
C53 C54 C55 C60 173.0(3)
C53 C54 C55 K1 -101.9(3)
C35 C36 C37 C39 -95.1(3)
C35 C36 C37 C38 29.0(4)
C35 C36 C37 K1 102.0(3)
C35 C36 C25 C5 166.3(3)
C35 C36 C25 C26 -1.0(4)
C35 C31 C32 C33 112.0(4)
C35 C31 C32 C34 -123.0(4)
C47 C46 C3 Co1 -93.5(3)
C47 C46 C3 C2 -171.9(3)
C47 C46 C51 C50 1.5(4)
C47 C46 C51 K1 105.2(2)
C51 C46 C3 Co1 87.8(3)
C51 C46 C3 C2 9.4(5)
C51 C46 C47 C48 -1.5(5)
C51 C50 C49 C48 0.7(5)
C45 C40 C41 C42 0.1(5)
C45 C44 C43 C42 -1.2(6)
C39 C37 C38 K1 -143.9(2)
C59 C54 C55 Co1 121.1(3)
C59 C54 C55 C56 -177.2(3)
C59 C54 C55 C60 -3.9(5)
C59 C54 C55 K1 81.1(3)
C59 C54 C53 Co1 -123.7(3)
C59 C54 C53 C52 177.8(3)
C59 C54 C53 C58 -3.3(5)
C50 C49 C48 C47 -0.7(5)
C57 C52 C56 Co1 -123.8(3)
C57 C52 C56 C55 176.9(3)
C57 C52 C56 C61 1.9(5)
C57 C52 C53 Co1 125.3(3)
C57 C52 C53 C54 -177.0(3)
C57 C52 C53 C58 4.1(5)
C60 C55 C56 Co1 125.5(3)
C60 C55 C56 C52 -173.5(3)
C60 C55 C56 C61 1.3(5)
C62 O1 C64 C65 -75.0(4)
C64 O1 C62 C63 -170.2(3)
K1 Co1 C1 N1 62.5(3)
K1 Co1 C1 C2 -137.14(15)
K1 O1 C62 C63 -1.4(4)
K1 O1 C64 C65 118.1(3)
K1 N1 C1 Co1 -66.2(3)
K1 N1 C1 C2 147.5(4)
K1 N1 C4 C5 -58.6(4)
K1 N1 C4 C9 112.6(2)
K1 C1 C2 Co1 -67.5(2)
K1 C1 C2 C40 179.1(2)
K1 C1 C2 C3 -15.9(4)
K1 C55 C56 Co1 67.33(7)
K1 C55 C56 C52 128.3(2)
K1 C55 C56 C61 -56.9(3)
K1 C51 C50 C49 -101.9(3)

loop_
_publcif_info_datablock.id
_publcif_info_datablock.publ_exptl
_publcif_info_datablock.publ_geom
_publcif_info_datablock.structure
{3a65d904-0547-4e4b-a005-84456b89a141} y y y
